data_4100738
loop_
_publ_author_name
'He, Xuyang'
'Allan, John F.'
'Noll, Bruce C.'
'Henderson, Kenneth W.'

_journal_name_full 'Journal of the American Chemical Society'
_journal_paper_doi 10.1021/ja051050c
_journal_year 2005
_chemical_formula_moiety 'C24 H46 Ca N4 O Si2'
_chemical_formula_sum 'C24 H46 Ca N4 O Si2'
_chemical_formula_weight 502.91
_space_group_IT_number 14
_symmetry_cell_setting monoclinic
_symmetry_space_group_name_Hall '-P 2yn'
_symmetry_space_group_name_H-M 'P 1 21/n 1'
_cell_angle_alpha 90.00
_cell_angle_beta 99.5875(10)
_cell_angle_gamma 90.00
_cell_formula_units_Z 4
_cell_length_a 9.8085(2)
_cell_length_b 30.7978(7)
_cell_length_c 10.1626(2)
_cell_measurement_temperature 100(2)
_cell_volume 3027.04(11)
_diffrn_ambient_temperature 100(2)
_exptl_crystal_density_diffrn 1.104
_cod_original_sg_symbol_H-M 'P 21/n'
_cod_database_code 4100738

loop_
_symmetry_equiv_pos_as_xyz
'x, y, z'
'-x+1/2, y+1/2, -z+1/2'
'-x, -y, -z'
'x-1/2, -y-1/2, z-1/2'

loop_
_atom_site_label
_atom_site_type_symbol
_atom_site_fract_x
_atom_site_fract_y
_atom_site_fract_z
_atom_site_U_iso_or_equiv
_atom_site_adp_type
_atom_site_occupancy
_atom_site_symmetry_multiplicity
_atom_site_calc_flag
_atom_site_refinement_flags
_atom_site_disorder_assembly
_atom_site_disorder_group
Ca1 Ca 0.74001(3) 0.115998(9) 0.53827(3) 0.01698(7) Uani 1 1 d . A .
N1 N 0.85452(12) 0.17209(4) 0.66493(12) 0.0214(3) Uani 1 1 d . . .
N2 N 0.47945(12) 0.10114(4) 0.43886(12) 0.0232(3) Uani 1 1 d . . .
N3 N 0.73601(13) 0.05590(4) 0.36434(13) 0.0259(3) Uani 1 1 d . . .
N4 N 0.83023(15) 0.14503(4) 0.32350(14) 0.0354(3) Uani 1 1 d . . .
O1 O 0.73530(10) 0.06503(3) 0.68489(10) 0.0214(2) Uani 1 1 d . . .
Si1 Si 0.77281(4) 0.219140(13) 0.68244(5) 0.02693(11) Uani 1 1 d . . .
Si2 Si 1.01097(4) 0.155906(14) 0.74581(4) 0.02268(10) Uani 1 1 d . . .
C1 C 0.71250(14) 0.05017(4) 0.80122(14) 0.0180(3) Uani 1 1 d . A .
C2 C 0.60894(13) 0.07554(4) 0.86388(13) 0.0173(3) Uani 1 1 d . . .
C3 C 0.61347(14) 0.12082(4) 0.86440(14) 0.0201(3) Uani 1 1 d . A .
H3 H 0.6836 0.1354 0.8274 0.024 Uiso 1 1 calc R . .
C4 C 0.51637(15) 0.14477(5) 0.91851(16) 0.0251(3) Uani 1 1 d . . .
H4 H 0.5215 0.1756 0.9194 0.030 Uiso 1 1 calc R A .
C5 C 0.41260(15) 0.12425(5) 0.97101(16) 0.0262(3) Uani 1 1 d . A .
H5 H 0.3459 0.1408 1.0073 0.031 Uiso 1 1 calc R . .
C6 C 0.40651(15) 0.07941(5) 0.97041(15) 0.0251(3) Uani 1 1 d . . .
H6 H 0.3352 0.0651 1.0063 0.030 Uiso 1 1 calc R A .
C7 C 0.50355(14) 0.05534(5) 0.91796(14) 0.0210(3) Uani 1 1 d . A .
H7 H 0.4984 0.0245 0.9187 0.025 Uiso 1 1 calc R . .
C8 C 0.77464(15) 0.01535(4) 0.86609(15) 0.0234(3) Uani 1 1 d . . .
H8 H 0.7482 0.0074 0.9486 0.028 Uiso 1 1 calc R A .
C9 C 0.88252(16) -0.01162(5) 0.81630(17) 0.0302(4) Uani 1 1 d . A .
H9A H 0.9116 0.0028 0.7395 0.045 Uiso 1 1 calc R . .
H9B H 0.8441 -0.0403 0.7893 0.045 Uiso 1 1 calc R . .
H9C H 0.9625 -0.0150 0.8875 0.045 Uiso 1 1 calc R . .
C10 C 0.76964(17) 0.23671(5) 0.85898(18) 0.0348(4) Uani 1 1 d . . .
H10A H 0.7328 0.2131 0.9075 0.052 Uiso 1 1 calc R . .
H10B H 0.7108 0.2624 0.8587 0.052 Uiso 1 1 calc R . .
H10C H 0.8638 0.2437 0.9028 0.052 Uiso 1 1 calc R . .
C11 C 0.58675(17) 0.21402(5) 0.60086(19) 0.0394(4) Uani 1 1 d . . .
H11A H 0.5822 0.2067 0.5064 0.059 Uiso 1 1 calc R . .
H11B H 0.5390 0.2416 0.6085 0.059 Uiso 1 1 calc R . .
H11C H 0.5420 0.1911 0.6452 0.059 Uiso 1 1 calc R . .
C12 C 0.8440(2) 0.26737(5) 0.6022(2) 0.0483(5) Uani 1 1 d . . .
H12A H 0.9382 0.2734 0.6478 0.072 Uiso 1 1 calc R . .
H12B H 0.7854 0.2928 0.6092 0.072 Uiso 1 1 calc R . .
H12C H 0.8455 0.2611 0.5080 0.072 Uiso 1 1 calc R . .
C13 C 1.01419(16) 0.14438(6) 0.92801(16) 0.0312(4) Uani 1 1 d . . .
H13A H 0.9949 0.1712 0.9736 0.047 Uiso 1 1 calc R . .
H13B H 1.1056 0.1334 0.9675 0.047 Uiso 1 1 calc R . .
H13C H 0.9438 0.1226 0.9379 0.047 Uiso 1 1 calc R . .
C14 C 1.06111(16) 0.10265(5) 0.67553(18) 0.0330(4) Uani 1 1 d . . .
H14A H 0.9953 0.0801 0.6914 0.050 Uiso 1 1 calc R . .
H14B H 1.1543 0.0945 0.7193 0.050 Uiso 1 1 calc R . .
H14C H 1.0599 0.1057 0.5794 0.050 Uiso 1 1 calc R . .
C15 C 1.15365(16) 0.19584(6) 0.73359(19) 0.0412(4) Uani 1 1 d . . .
H15A H 1.1553 0.2024 0.6395 0.062 Uiso 1 1 calc R . .
H15B H 1.2426 0.1833 0.7741 0.062 Uiso 1 1 calc R . .
H15C H 1.1373 0.2226 0.7808 0.062 Uiso 1 1 calc R . .
C16 C 0.4128(4) 0.12609(15) 0.3274(4) 0.0371(10) Uani 0.548(6) 1 d P A 1
H16A H 0.3225 0.1132 0.2928 0.056 Uiso 0.548(6) 1 calc PR A 1
H16B H 0.4703 0.1261 0.2573 0.056 Uiso 0.548(6) 1 calc PR A 1
H16C H 0.3999 0.1560 0.3561 0.056 Uiso 0.548(6) 1 calc PR A 1
C17 C 0.3994(7) 0.0994(4) 0.5461(6) 0.0452(17) Uani 0.63(2) 1 d P A 1
H17A H 0.3098 0.0857 0.5139 0.068 Uiso 0.63(2) 1 calc PR A 1
H17B H 0.3845 0.1289 0.5768 0.068 Uiso 0.63(2) 1 calc PR A 1
H17C H 0.4495 0.0824 0.6203 0.068 Uiso 0.63(2) 1 calc PR A 1
C18 C 0.4980(4) 0.05370(13) 0.4023(5) 0.0402(12) Uani 0.548(6) 1 d P A 1
H18 H 0.4245 0.0347 0.4137 0.048 Uiso 0.548(6) 1 calc PR A 1
C19 C 0.5923(5) 0.03752(17) 0.3615(6) 0.0355(11) Uani 0.548(6) 1 d P A 1
H19 H 0.5758 0.0096 0.3222 0.043 Uiso 0.548(6) 1 calc PR A 1
C20 C 0.8240(2) 0.02062(6) 0.42389(19) 0.0483(5) Uani 1 1 d . A .
H20A H 0.8237 -0.0028 0.3586 0.073 Uiso 1 1 calc R . .
H20B H 0.7890 0.0096 0.5024 0.073 Uiso 1 1 calc R . .
H20C H 0.9187 0.0313 0.4508 0.073 Uiso 1 1 calc R . .
C21 C 0.8148(7) 0.0693(3) 0.2483(7) 0.0478(17) Uani 0.530(6) 1 d P A 1
H21 H 0.8181 0.0500 0.1759 0.057 Uiso 0.530(6) 1 calc PR A 1
C22 C 0.8731(5) 0.10532(12) 0.2518(4) 0.0351(12) Uani 0.530(6) 1 d P A 1
H22 H 0.9498 0.1082 0.2063 0.042 Uiso 0.530(6) 1 calc PR A 1
C23 C 0.7469(8) 0.1877(4) 0.2727(7) 0.055(2) Uani 0.58(2) 1 d P A 1
H23A H 0.7752 0.1976 0.1897 0.082 Uiso 0.58(2) 1 calc PR A 1
H23B H 0.7664 0.2104 0.3406 0.082 Uiso 0.58(2) 1 calc PR A 1
H23C H 0.6476 0.1813 0.2564 0.082 Uiso 0.58(2) 1 calc PR A 1
C24 C 0.9673(2) 0.16429(9) 0.3501(2) 0.0731(8) Uani 1 1 d . A .
H24A H 0.9894 0.1770 0.2678 0.110 Uiso 1 1 calc R . .
H24B H 1.0355 0.1419 0.3826 0.110 Uiso 1 1 calc R . .
H24C H 0.9694 0.1870 0.4179 0.110 Uiso 1 1 calc R . .
C16' C 0.3804(4) 0.13811(13) 0.3818(5) 0.0258(10) Uani 0.452(6) 1 d P A 2
H16D H 0.4234 0.1554 0.3189 0.039 Uiso 0.452(6) 1 calc PR A 2
H16E H 0.3614 0.1567 0.4549 0.039 Uiso 0.452(6) 1 calc PR A 2
H16F H 0.2936 0.1257 0.3355 0.039 Uiso 0.452(6) 1 calc PR A 2
C18' C 0.4776(3) 0.06986(13) 0.3302(4) 0.0222(10) Uani 0.452(6) 1 d P A 2
H18' H 0.3920 0.0651 0.2729 0.027 Uiso 0.452(6) 1 calc PR A 2
C19' C 0.5941(7) 0.0460(2) 0.3038(6) 0.0354(14) Uani 0.452(6) 1 d P A 2
H19' H 0.5787 0.0223 0.2434 0.042 Uiso 0.452(6) 1 calc PR A 2
C21' C 0.7578(6) 0.0717(2) 0.2393(7) 0.0307(13) Uani 0.470(6) 1 d P A 2
H21' H 0.7558 0.0507 0.1705 0.037 Uiso 0.470(6) 1 calc PR A 2
C22' C 0.7823(5) 0.11499(13) 0.2043(4) 0.0349(12) Uani 0.470(6) 1 d P A 2
H22' H 0.7701 0.1247 0.1144 0.042 Uiso 0.470(6) 1 calc PR A 2
C23' C 0.7282(7) 0.1687(3) 0.2574(7) 0.0301(16) Uani 0.42(2) 1 d P A 2
H23D H 0.7076 0.1928 0.3136 0.045 Uiso 0.42(2) 1 calc PR A 2
H23E H 0.6457 0.1505 0.2340 0.045 Uiso 0.42(2) 1 calc PR A 2
H23F H 0.7559 0.1801 0.1758 0.045 Uiso 0.42(2) 1 calc PR A 2
C17' C 0.4185(9) 0.0821(3) 0.5494(8) 0.0174(15) Uani 0.37(2) 1 d P A 2
H17D H 0.4239 0.1032 0.6222 0.026 Uiso 0.37(2) 1 calc PR A 2
H17E H 0.4696 0.0558 0.5817 0.026 Uiso 0.37(2) 1 calc PR A 2
H17F H 0.3215 0.0747 0.5173 0.026 Uiso 0.37(2) 1 calc PR A 2

loop_
_atom_site_aniso_label
_atom_site_aniso_U_11
_atom_site_aniso_U_22
_atom_site_aniso_U_33
_atom_site_aniso_U_23
_atom_site_aniso_U_13
_atom_site_aniso_U_12
Ca1 0.01854(14) 0.01768(14) 0.01439(13) 0.00068(10) 0.00177(10) -0.00073(10)
N1 0.0232(6) 0.0210(6) 0.0183(6) 0.0030(5) -0.0013(5) -0.0044(5)
N2 0.0239(6) 0.0264(6) 0.0188(6) -0.0022(5) 0.0018(5) -0.0040(5)
N3 0.0331(7) 0.0243(7) 0.0196(7) -0.0023(5) 0.0026(5) 0.0040(5)
N4 0.0443(9) 0.0378(8) 0.0270(8) 0.0000(6) 0.0148(6) -0.0107(7)
O1 0.0272(5) 0.0214(5) 0.0170(5) 0.0033(4) 0.0080(4) 0.0033(4)
Si1 0.0322(2) 0.0170(2) 0.0266(2) 0.00236(17) -0.00955(18) -0.00461(16)
Si2 0.0204(2) 0.0297(2) 0.0172(2) 0.00416(17) 0.00081(15) -0.00429(16)
C1 0.0240(7) 0.0154(7) 0.0144(7) -0.0020(5) 0.0027(5) -0.0015(5)
C2 0.0224(7) 0.0176(7) 0.0112(6) -0.0012(5) 0.0005(5) 0.0003(5)
C3 0.0203(7) 0.0198(7) 0.0201(7) -0.0016(6) 0.0037(5) -0.0011(5)
C4 0.0269(8) 0.0198(7) 0.0281(8) -0.0038(6) 0.0030(6) 0.0023(6)
C5 0.0212(7) 0.0331(9) 0.0242(8) -0.0077(6) 0.0032(6) 0.0032(6)
C6 0.0241(7) 0.0334(9) 0.0187(7) 0.0000(6) 0.0056(6) -0.0062(6)
C7 0.0277(7) 0.0201(7) 0.0144(7) 0.0001(5) 0.0013(5) -0.0041(6)
C8 0.0315(8) 0.0200(7) 0.0187(7) 0.0007(6) 0.0045(6) 0.0043(6)
C9 0.0353(9) 0.0260(8) 0.0282(9) 0.0000(7) 0.0026(7) 0.0080(7)
C10 0.0380(9) 0.0246(8) 0.0380(10) -0.0064(7) -0.0049(7) -0.0006(7)
C11 0.0387(9) 0.0317(9) 0.0406(11) -0.0015(8) -0.0142(8) 0.0071(7)
C12 0.0680(13) 0.0263(9) 0.0438(12) 0.0109(8) -0.0107(10) -0.0161(9)
C13 0.0263(8) 0.0460(10) 0.0206(8) 0.0061(7) 0.0022(6) 0.0024(7)
C14 0.0258(8) 0.0430(10) 0.0309(9) 0.0004(8) 0.0067(7) 0.0064(7)
C15 0.0280(8) 0.0556(11) 0.0363(10) 0.0137(9) -0.0057(7) -0.0159(8)
C16 0.0277(18) 0.053(2) 0.029(2) 0.0024(18) -0.0017(14) 0.0015(16)
C17 0.028(2) 0.077(5) 0.0308(19) 0.000(3) 0.0043(15) -0.013(3)
C18 0.039(2) 0.032(2) 0.051(3) -0.017(2) 0.0088(19) -0.0163(16)
C19 0.036(2) 0.029(2) 0.043(3) -0.020(2) 0.011(2) -0.0107(15)
C20 0.0726(14) 0.0379(10) 0.0340(11) -0.0059(8) 0.0072(9) 0.0298(10)
C21 0.068(4) 0.059(3) 0.023(2) -0.0041(19) 0.026(3) 0.020(4)
C22 0.044(3) 0.041(2) 0.0259(19) -0.0042(15) 0.0196(18) -0.0074(17)
C23 0.063(3) 0.055(5) 0.048(3) 0.023(3) 0.012(2) 0.008(3)
C24 0.0404(11) 0.143(2) 0.0358(12) 0.0350(14) 0.0060(9) -0.0211(13)
C16' 0.0174(18) 0.029(2) 0.029(2) 0.0016(17) -0.0014(16) 0.0054(14)
C18' 0.0242(17) 0.026(2) 0.0135(19) -0.0057(15) -0.0057(13) -0.0062(14)
C19' 0.036(2) 0.038(3) 0.033(3) -0.026(3) 0.008(3) -0.005(2)
C21' 0.047(4) 0.029(3) 0.022(2) -0.0120(18) 0.023(3) -0.006(3)
C22' 0.039(3) 0.054(3) 0.0127(17) 0.0017(16) 0.0057(16) 0.0093(19)
C23' 0.040(3) 0.019(3) 0.030(2) 0.008(2) 0.0024(19) 0.000(2)
C17' 0.015(3) 0.018(3) 0.019(2) -0.004(2) 0.0042(18) -0.003(2)

loop_
_geom_bond_atom_site_label_1
_geom_bond_atom_site_label_2
_geom_bond_distance
_geom_bond_site_symmetry_2
_geom_bond_publ_flag
Ca1 O1 2.1701(10) . ?
Ca1 N1 2.3283(12) . ?
Ca1 N3 2.5550(12) . ?
Ca1 N2 2.6271(12) . ?
Ca1 N4 2.6438(14) . ?
N1 Si1 1.6797(13) . ?
N1 Si2 1.6908(12) . ?
N2 C16 1.433(4) . ?
N2 C17 1.447(6) . ?
N2 C18' 1.463(4) . ?
N2 C17' 1.479(8) . ?
N2 C18 1.526(4) . ?
N2 C16' 1.546(4) . ?
N3 C21' 1.409(8) . ?
N3 C20 1.456(2) . ?
N3 C19' 1.457(6) . ?
N3 C19 1.515(5) . ?
N3 C21 1.569(7) . ?
N4 C23' 1.326(7) . ?
N4 C24 1.453(2) . ?
N4 C22 1.519(4) . ?
N4 C22' 1.535(4) . ?
N4 C23 1.587(9) . ?
O1 C1 1.3211(16) . ?
Si1 C10 1.8792(18) . ?
Si1 C11 1.8812(16) . ?
Si1 C12 1.8838(17) . ?
Si2 C13 1.8805(16) . ?
Si2 C15 1.8826(16) . ?
Si2 C14 1.8866(17) . ?
C1 C8 1.3500(19) . ?
C1 C2 1.5043(18) . ?
C2 C3 1.3951(18) . ?
C2 C7 1.3954(18) . ?
C3 C4 1.3885(19) . ?
C3 H3 0.9500 . ?
C4 C5 1.379(2) . ?
C4 H4 0.9500 . ?
C5 C6 1.382(2) . ?
C5 H5 0.9500 . ?
C6 C7 1.3815(19) . ?
C6 H6 0.9500 . ?
C7 H7 0.9500 . ?
C8 C9 1.498(2) . ?
C8 H8 0.9500 . ?
C9 H9A 0.9800 . ?
C9 H9B 0.9800 . ?
C9 H9C 0.9800 . ?
C10 H10A 0.9800 . ?
C10 H10B 0.9800 . ?
C10 H10C 0.9800 . ?
C11 H11A 0.9800 . ?
C11 H11B 0.9800 . ?
C11 H11C 0.9800 . ?
C12 H12A 0.9800 . ?
C12 H12B 0.9800 . ?
C12 H12C 0.9800 . ?
C13 H13A 0.9800 . ?
C13 H13B 0.9800 . ?
C13 H13C 0.9800 . ?
C14 H14A 0.9800 . ?
C14 H14B 0.9800 . ?
C14 H14C 0.9800 . ?
C15 H15A 0.9800 . ?
C15 H15B 0.9800 . ?
C15 H15C 0.9800 . ?
C16 H16A 0.9800 . ?
C16 H16B 0.9800 . ?
C16 H16C 0.9800 . ?
C17 H17A 0.9800 . ?
C17 H17B 0.9800 . ?
C17 H17C 0.9800 . ?
C18 C19 1.185(6) . ?
C18 H18 0.9500 . ?
C19 H19 0.9500 . ?
C20 H20A 0.9800 . ?
C20 H20B 0.9800 . ?
C20 H20C 0.9800 . ?
C21 C22 1.247(9) . ?
C21 H21 0.9500 . ?
C22 H22 0.9500 . ?
C23 H23A 0.9800 . ?
C23 H23B 0.9800 . ?
C23 H23C 0.9800 . ?
C24 H24A 0.9800 . ?
C24 H24B 0.9800 . ?
C24 H24C 0.9800 . ?
C16' H16D 0.9800 . ?
C16' H16E 0.9800 . ?
C16' H16F 0.9800 . ?
C18' C19' 1.421(7) . ?
C18' H18' 0.9500 . ?
C19' H19' 0.9500 . ?
C21' C22' 1.412(9) . ?
C21' H21' 0.9500 . ?
C22' H22' 0.9500 . ?
C23' H23D 0.9800 . ?
C23' H23E 0.9800 . ?
C23' H23F 0.9800 . ?
C17' H17D 0.9800 . ?
C17' H17E 0.9800 . ?
C17' H17F 0.9800 . ?
